data_4106818
loop_
_publ_author_name
'Erik M. Stang'
'M. Christina White'

_publ_section_title
;
 Molecular Complexity via C-H Activation: A Dehydrogenative Diels-Alder
 Reaction
;
_journal_name_full 'Journal of the American Chemical Society'
_journal_page_first 14892
_journal_page_last 14895
_journal_paper_doi 10.1021/ja2059704
_journal_volume 133
_journal_year 2011
_chemical_formula_moiety 'C22 H29 N O5 '
_chemical_formula_sum 'C22 H29 N O5'
_chemical_formula_weight 387.46
_chemical_name_systematic
; 
? 
;
_space_group_IT_number 2
_symmetry_cell_setting triclinic
_symmetry_space_group_name_Hall '-P 1'
_symmetry_space_group_name_H-M 'P -1'
_atom_sites_solution_hydrogens geom
_atom_sites_solution_primary direct
_atom_sites_solution_secondary difmap
_audit_creation_method SHELXL-97
_audit_update_record
; 
? 
;
_cell_angle_alpha 88.953(5)
_cell_angle_beta 75.935(5)
_cell_angle_gamma 86.647(5)
_cell_formula_units_Z 4
_cell_length_a 10.4545(8)
_cell_length_b 13.0186(10)
_cell_length_c 15.2390(13)
_cell_measurement_reflns_used 3087
_cell_measurement_temperature 193(2)
_cell_measurement_theta_max 21.02
_cell_measurement_theta_min 2.59
_cell_volume 2008.4(3)
_computing_cell_refinement 'SAINT V7.23A (Bruker, 2005)'
_computing_data_collection 'APEX2 V2.0-1 (Bruker, 2004)'
_computing_data_reduction
; 
SAINT V7.23A, XPREP V2005/2, SADABS V2007/4, TWINABS V2007/5 
(Bruker, 2005 & 2007) 
;
_computing_molecular_graphics
; 
SHELXTL V6.12 (Bruker, 2005), CrystalMaker v2.1.3 (CrystalMaker, 1994) 
;
_computing_publication_material 'XCIF V6.12 (Bruker, 2005)'
_computing_structure_refinement 'SHELXTL V6.12 (Bruker, 2005)'
_computing_structure_solution 'SHELXTL V6.12 (Bruker, 2005)'
_diffrn_ambient_temperature 193(2)
_diffrn_measured_fraction_theta_full 0.987
_diffrn_measured_fraction_theta_max 0.987
_diffrn_measurement_device 'Bruker Kappa/ApexII CCD'
_diffrn_measurement_method 'profile data from \f and \w scans'
_diffrn_radiation_monochromator graphite
_diffrn_radiation_source 'fine-focus sealed tube'
_diffrn_radiation_type MoK\a
_diffrn_radiation_wavelength 0.71073
_diffrn_radiation_wavelength_id ba87kas
_diffrn_reflns_av_R_equivalents 0.0795
_diffrn_reflns_av_sigmaI/netI 0.0782
_diffrn_reflns_limit_h_max 12
_diffrn_reflns_limit_h_min -12
_diffrn_reflns_limit_k_max 15
_diffrn_reflns_limit_k_min -15
_diffrn_reflns_limit_l_max 18
_diffrn_reflns_limit_l_min -18
_diffrn_reflns_number 32558
_diffrn_reflns_theta_full 25.44
_diffrn_reflns_theta_max 25.44
_diffrn_reflns_theta_min 1.57
_exptl_absorpt_coefficient_mu 0.090
_exptl_absorpt_correction_T_max 0.9932
_exptl_absorpt_correction_T_min 0.9712
_exptl_absorpt_correction_type integration
_exptl_absorpt_process_details 'SHELXTL/XPREP V2005/2 (Bruker, 2005)'
_exptl_crystal_colour colourless
_exptl_crystal_density_diffrn 1.281
_exptl_crystal_description plate
_exptl_crystal_F_000 832
_exptl_crystal_id ba87kas
_exptl_crystal_preparation
; 
The data crystal was mounted using oil (Parantone-N, Exxon) to a 
0.3 mm cryo-loop (Hampton Research) with the (-2 2 1) scattering 
planes roughly normal to the spindle axis. 
;
_exptl_crystal_size_max 0.342
_exptl_crystal_size_mid 0.194
_exptl_crystal_size_min 0.091
_refine_diff_density_max 0.234
_refine_diff_density_min -0.198
_refine_diff_density_rms 0.045
_refine_ls_extinction_method none
_refine_ls_goodness_of_fit_ref 1.010
_refine_ls_hydrogen_treatment noref
_refine_ls_matrix_type full
_refine_ls_number_parameters 511
_refine_ls_number_reflns 7343
_refine_ls_number_restraints 0
_refine_ls_restrained_S_all 1.010
_refine_ls_R_factor_all 0.1097
_refine_ls_R_factor_gt 0.0505
_refine_ls_shift/su_max 0.000
_refine_ls_shift/su_mean 0.000
_refine_ls_structure_factor_coef Fsqd
_refine_ls_weighting_details 'calc w=1/[\s^2^(Fo^2^)+(0.0441P)^2^+0.1495P] where P=(Fo^2^+2Fc^2^)/3'
_refine_ls_weighting_scheme calc
_refine_ls_wR_factor_gt 0.0968
_refine_ls_wR_factor_ref 0.1165
_reflns_number_gt 4256
_reflns_number_total 7343
_reflns_threshold_expression >2sigma(I)
_cod_data_source_file ja2059704_si_005.cif
_cod_data_source_block ba87kas
_cod_original_sg_symbol_H-M 'P -1 '
_cod_database_code 4106818

loop_
_symmetry_equiv_pos_as_xyz
'x, y, z'
'-x, -y, -z'

loop_
_atom_site_label
_atom_site_type_symbol
_atom_site_fract_x
_atom_site_fract_y
_atom_site_fract_z
_atom_site_U_iso_or_equiv
_atom_site_adp_type
_atom_site_occupancy
_atom_site_symmetry_multiplicity
_atom_site_calc_flag
_atom_site_refinement_flags
O1 O 0.6024(2) 0.16990(14) -0.08893(12) 0.0616(6) Uani 1 1 d .
O2 O 0.6461(2) 0.10058(15) 0.03529(14) 0.0704(7) Uani 1 1 d .
O3 O 0.58087(15) 0.29688(12) 0.32302(11) 0.0371(4) Uani 1 1 d .
O4 O 1.24438(15) 0.43542(12) 0.38196(11) 0.0401(4) Uani 1 1 d .
O5 O 1.19764(15) 0.59840(13) 0.28999(12) 0.0431(5) Uani 1 1 d .
N1 N 0.63729(17) 0.44623(14) 0.37745(12) 0.0278(5) Uani 1 1 d .
C1 C 0.5964(3) 0.0703(2) -0.1258(2) 0.0638(9) Uani 1 1 d .
H1A H 0.5766 0.0781 -0.1853 0.096 Uiso 1 1 calc R
H1B H 0.5270 0.0327 -0.0853 0.096 Uiso 1 1 calc R
H1C H 0.6816 0.0319 -0.1321 0.096 Uiso 1 1 calc R
C2 C 0.6284(3) 0.1750(2) -0.00797(18) 0.0426(7) Uani 1 1 d .
C3 C 0.6314(3) 0.2834(2) 0.01954(18) 0.0634(9) Uani 1 1 d .
H3A H 0.5491 0.3209 0.0130 0.076 Uiso 1 1 calc R
H3B H 0.7060 0.3151 -0.0229 0.076 Uiso 1 1 calc R
C4 C 0.6450(2) 0.29862(18) 0.11460(16) 0.0366(6) Uani 1 1 d .
H4A H 0.7261 0.2603 0.1224 0.044 Uiso 1 1 calc R
H4B H 0.5687 0.2699 0.1578 0.044 Uiso 1 1 calc R
C5 C 0.6516(2) 0.41205(17) 0.13637(15) 0.0308(6) Uani 1 1 d .
H5 H 0.7184 0.4407 0.0847 0.037 Uiso 1 1 calc R
C6 C 0.7026(2) 0.42746(17) 0.22079(15) 0.0287(6) Uani 1 1 d .
H6 H 0.7948 0.3959 0.2072 0.034 Uiso 1 1 calc R
C7 C 0.6309(2) 0.38088(18) 0.31003(16) 0.0281(6) Uani 1 1 d .
C8 C 0.6383(2) 0.40759(18) 0.46793(15) 0.0324(6) Uani 1 1 d .
H8A H 0.5698 0.3569 0.4873 0.039 Uiso 1 1 calc R
H8B H 0.6188 0.4650 0.5117 0.039 Uiso 1 1 calc R
C9 C 0.7737(2) 0.35712(17) 0.46533(16) 0.0334(6) Uani 1 1 d .
H9A H 0.7813 0.2886 0.4369 0.040 Uiso 1 1 calc R
H9B H 0.7836 0.3471 0.5279 0.040 Uiso 1 1 calc R
C10 C 0.8833(2) 0.42164(17) 0.41276(15) 0.0282(6) Uani 1 1 d .
C11 C 1.0125(2) 0.39776(17) 0.42071(15) 0.0309(6) Uani 1 1 d .
H11 H 1.0291 0.3403 0.4565 0.037 Uiso 1 1 calc R
C12 C 1.1157(2) 0.45524(18) 0.37804(16) 0.0306(6) Uani 1 1 d .
C13 C 1.0911(2) 0.54168(17) 0.32691(16) 0.0299(6) Uani 1 1 d .
C14 C 0.9652(2) 0.56465(17) 0.31714(15) 0.0275(6) Uani 1 1 d .
H14 H 0.9487 0.6226 0.2819 0.033 Uiso 1 1 calc R
C15 C 0.8606(2) 0.50359(17) 0.35853(15) 0.0264(5) Uani 1 1 d .
C16 C 0.7237(2) 0.53052(17) 0.34425(15) 0.0282(6) Uani 1 1 d .
H16 H 0.6862 0.5951 0.3777 0.034 Uiso 1 1 calc R
C17 C 0.7123(2) 0.54016(17) 0.24563(15) 0.0278(6) Uani 1 1 d .
H17 H 0.7930 0.5696 0.2064 0.033 Uiso 1 1 calc R
C18 C 0.5879(2) 0.60638(18) 0.24053(16) 0.0348(6) Uani 1 1 d .
H18A H 0.5151 0.5898 0.2929 0.042 Uiso 1 1 calc R
H18B H 0.6053 0.6798 0.2449 0.042 Uiso 1 1 calc R
C19 C 0.5445(2) 0.59001(19) 0.15371(17) 0.0394(7) Uani 1 1 d .
H19A H 0.6129 0.6136 0.1014 0.047 Uiso 1 1 calc R
H19B H 0.4615 0.6314 0.1555 0.047 Uiso 1 1 calc R
C20 C 0.5231(2) 0.47697(18) 0.14203(17) 0.0398(7) Uani 1 1 d .
H20A H 0.4926 0.4681 0.0861 0.048 Uiso 1 1 calc R
H20B H 0.4539 0.4535 0.1939 0.048 Uiso 1 1 calc R
C21 C 1.2684(2) 0.34814(19) 0.43530(17) 0.0421(7) Uani 1 1 d .
H21A H 1.3633 0.3384 0.4313 0.063 Uiso 1 1 calc R
H21B H 1.2373 0.2867 0.4127 0.063 Uiso 1 1 calc R
H21C H 1.2210 0.3596 0.4985 0.063 Uiso 1 1 calc R
C22 C 1.1742(2) 0.68422(19) 0.23552(19) 0.0481(7) Uani 1 1 d .
H22A H 1.2550 0.7218 0.2163 0.072 Uiso 1 1 calc R
H22B H 1.1032 0.7300 0.2707 0.072 Uiso 1 1 calc R
H22C H 1.1485 0.6599 0.1821 0.072 Uiso 1 1 calc R
O6 O 0.82785(19) -0.34407(14) -0.04763(12) 0.0527(5) Uani 1 1 d .
O7 O 1.0215(2) -0.34633(14) -0.00986(15) 0.0671(6) Uani 1 1 d .
O8 O 0.83663(16) -0.21333(12) 0.27791(11) 0.0434(5) Uani 1 1 d .
O9 O 0.10957(15) -0.02211(13) 0.37581(12) 0.0440(5) Uani 1 1 d .
O10 O 0.22100(15) 0.13803(12) 0.29180(12) 0.0407(4) Uani 1 1 d .
N2 N 0.72420(17) -0.07651(13) 0.35867(12) 0.0271(5) Uani 1 1 d .
C23 C 0.8735(3) -0.4346(2) -0.1027(2) 0.0654(9) Uani 1 1 d .
H23A H 0.8006 -0.4595 -0.1250 0.098 Uiso 1 1 calc R
H23B H 0.9054 -0.4886 -0.0663 0.098 Uiso 1 1 calc R
H23C H 0.9456 -0.4172 -0.1542 0.098 Uiso 1 1 calc R
C24 C 0.9131(3) -0.3078(2) -0.00468(18) 0.0428(7) Uani 1 1 d .
C25 C 0.8555(2) -0.21322(18) 0.04931(17) 0.0409(7) Uani 1 1 d .
H25A H 0.7859 -0.2337 0.1022 0.049 Uiso 1 1 calc R
H25B H 0.8132 -0.1664 0.0114 0.049 Uiso 1 1 calc R
C26 C 0.9565(2) -0.15505(18) 0.08251(16) 0.0377(6) Uani 1 1 d .
H26A H 1.0340 -0.1462 0.0313 0.045 Uiso 1 1 calc R
H26B H 0.9867 -0.1974 0.1290 0.045 Uiso 1 1 calc R
C27 C 0.9061(2) -0.04947(17) 0.12251(15) 0.0305(6) Uani 1 1 d .
H27 H 0.8785 -0.0082 0.0736 0.037 Uiso 1 1 calc R
C28 C 0.7843(2) -0.05161(16) 0.20266(14) 0.0255(5) Uani 1 1 d .
H28 H 0.7094 -0.0718 0.1776 0.031 Uiso 1 1 calc R
C29 C 0.7893(2) -0.12484(18) 0.28127(16) 0.0293(6) Uani 1 1 d .
C30 C 0.6655(2) -0.13386(18) 0.43990(16) 0.0341(6) Uani 1 1 d .
H30A H 0.6578 -0.0908 0.4940 0.041 Uiso 1 1 calc R
H30B H 0.7223 -0.1961 0.4451 0.041 Uiso 1 1 calc R
C31 C 0.5296(2) -0.16471(17) 0.43477(16) 0.0318(6) Uani 1 1 d .
H31A H 0.4785 -0.1825 0.4963 0.038 Uiso 1 1 calc R
H31B H 0.5396 -0.2270 0.3968 0.038 Uiso 1 1 calc R
C32 C 0.4527(2) -0.08048(17) 0.39576(15) 0.0278(6) Uani 1 1 d .
C33 C 0.3175(2) -0.09015(18) 0.40449(15) 0.0319(6) Uani 1 1 d .
H33 H 0.2768 -0.1486 0.4349 0.038 Uiso 1 1 calc R
C34 C 0.2419(2) -0.01693(18) 0.37009(15) 0.0304(6) Uani 1 1 d .
C35 C 0.3017(2) 0.06919(17) 0.32513(15) 0.0293(6) Uani 1 1 d .
C36 C 0.4343(2) 0.07960(17) 0.31646(15) 0.0269(5) Uani 1 1 d .
H36 H 0.4745 0.1385 0.2868 0.032 Uiso 1 1 calc R
C37 C 0.5111(2) 0.00470(16) 0.35073(14) 0.0252(5) Uani 1 1 d .
C38 C 0.6566(2) 0.02077(16) 0.34250(15) 0.0263(5) Uani 1 1 d .
H38 H 0.6645 0.0719 0.3889 0.032 Uiso 1 1 calc R
C39 C 0.7409(2) 0.05264(16) 0.25000(15) 0.0267(5) Uani 1 1 d .
H39 H 0.6862 0.0956 0.2162 0.032 Uiso 1 1 calc R
C40 C 0.8565(2) 0.11204(18) 0.26340(16) 0.0330(6) Uani 1 1 d .
H40A H 0.8242 0.1832 0.2820 0.040 Uiso 1 1 calc R
H40B H 0.8906 0.0794 0.3130 0.040 Uiso 1 1 calc R
C41 C 0.9685(2) 0.11583(19) 0.17913(17) 0.0387(6) Uani 1 1 d .
H41A H 1.0424 0.1519 0.1925 0.046 Uiso 1 1 calc R
H41B H 0.9379 0.1544 0.1308 0.046 Uiso 1 1 calc R
C42 C 1.0158(2) 0.00702(19) 0.14736(17) 0.0378(6) Uani 1 1 d .
H42A H 1.0461 -0.0312 0.1960 0.045 Uiso 1 1 calc R
H42B H 1.0916 0.0098 0.0940 0.045 Uiso 1 1 calc R
C43 C 0.0442(3) -0.1051(2) 0.4272(2) 0.0549(8) Uani 1 1 d .
H43A H -0.0498 -0.0994 0.4275 0.082 Uiso 1 1 calc R
H43B H 0.0541 -0.1022 0.4894 0.082 Uiso 1 1 calc R
H43C H 0.0836 -0.1707 0.3999 0.082 Uiso 1 1 calc R
C44 C 0.2841(2) 0.2141(2) 0.22982(18) 0.0474(7) Uani 1 1 d .
H44A H 0.2171 0.2570 0.2089 0.071 Uiso 1 1 calc R
H44B H 0.3448 0.1801 0.1779 0.071 Uiso 1 1 calc R
H44C H 0.3336 0.2574 0.2603 0.071 Uiso 1 1 calc R

loop_
_atom_site_aniso_label
_atom_site_aniso_U_11
_atom_site_aniso_U_22
_atom_site_aniso_U_33
_atom_site_aniso_U_23
_atom_site_aniso_U_13
_atom_site_aniso_U_12
O1 0.1082(17) 0.0451(12) 0.0351(12) -0.0056(10) -0.0209(11) -0.0174(11)
O2 0.1207(19) 0.0394(13) 0.0669(15) 0.0035(11) -0.0522(14) -0.0098(12)
O3 0.0417(10) 0.0321(10) 0.0370(10) 0.0009(8) -0.0069(8) -0.0096(8)
O4 0.0295(9) 0.0429(11) 0.0491(11) 0.0079(9) -0.0136(8) 0.0025(8)
O5 0.0320(10) 0.0443(11) 0.0519(12) 0.0134(9) -0.0083(8) -0.0067(8)
N1 0.0301(11) 0.0278(11) 0.0256(11) 0.0015(9) -0.0064(9) -0.0045(9)
C1 0.089(2) 0.052(2) 0.052(2) -0.0175(16) -0.0142(17) -0.0205(17)
C2 0.0549(17) 0.0420(18) 0.0320(17) 0.0020(14) -0.0113(13) -0.0088(14)
C3 0.117(3) 0.0391(18) 0.0386(18) -0.0019(14) -0.0242(18) -0.0140(17)
C4 0.0462(15) 0.0338(15) 0.0308(15) 0.0005(12) -0.0102(12) -0.0064(12)
C5 0.0328(13) 0.0330(15) 0.0257(14) 0.0029(11) -0.0056(11) -0.0015(11)
C6 0.0273(12) 0.0295(14) 0.0281(14) 0.0012(11) -0.0050(11) 0.0003(10)
C7 0.0263(12) 0.0272(14) 0.0314(15) -0.0008(12) -0.0084(11) 0.0011(11)
C8 0.0330(13) 0.0368(15) 0.0275(14) 0.0048(12) -0.0062(11) -0.0083(11)
C9 0.0406(14) 0.0301(14) 0.0300(15) 0.0068(11) -0.0092(12) -0.0045(11)
C10 0.0321(13) 0.0256(13) 0.0281(14) -0.0015(11) -0.0094(11) -0.0028(10)
C11 0.0370(14) 0.0258(14) 0.0307(14) 0.0050(11) -0.0111(11) 0.0018(11)
C12 0.0301(14) 0.0322(15) 0.0304(14) -0.0029(12) -0.0096(11) 0.0011(11)
C13 0.0276(13) 0.0320(14) 0.0297(14) 0.0015(12) -0.0049(11) -0.0068(11)
C14 0.0318(13) 0.0230(13) 0.0286(14) 0.0008(11) -0.0092(11) -0.0010(10)
C15 0.0300(13) 0.0251(13) 0.0249(13) 0.0004(11) -0.0086(11) 0.0005(10)
C16 0.0285(13) 0.0243(13) 0.0321(14) 0.0008(11) -0.0074(11) -0.0033(10)
C17 0.0309(13) 0.0260(13) 0.0277(14) 0.0024(11) -0.0101(11) 0.0002(10)
C18 0.0408(14) 0.0300(15) 0.0346(15) 0.0001(12) -0.0125(12) 0.0043(11)
C19 0.0394(15) 0.0420(17) 0.0391(16) -0.0012(13) -0.0169(12) 0.0105(12)
C20 0.0387(15) 0.0455(17) 0.0399(16) 0.0008(13) -0.0190(12) 0.0002(12)
C21 0.0404(15) 0.0419(16) 0.0459(17) 0.0028(13) -0.0166(13) 0.0077(12)
C22 0.0429(16) 0.0388(17) 0.0568(19) 0.0155(14) -0.0013(14) -0.0045(13)
O6 0.0634(13) 0.0439(12) 0.0480(12) -0.0130(10) -0.0089(10) 0.0042(10)
O7 0.0581(13) 0.0452(13) 0.0951(17) -0.0183(12) -0.0158(12) 0.0152(10)
O8 0.0494(11) 0.0292(10) 0.0423(11) 0.0057(8) 0.0030(9) 0.0124(8)
O9 0.0310(10) 0.0544(12) 0.0492(12) 0.0108(9) -0.0128(8) -0.0131(8)
O10 0.0338(9) 0.0423(11) 0.0496(11) 0.0124(9) -0.0179(8) -0.0037(8)
N2 0.0295(10) 0.0269(11) 0.0221(11) 0.0039(9) -0.0029(9) 0.0049(9)
C23 0.090(2) 0.0415(18) 0.061(2) -0.0182(16) -0.0139(18) 0.0085(17)
C24 0.0514(18) 0.0324(16) 0.0375(17) 0.0030(13) 0.0022(14) 0.0009(14)
C25 0.0415(15) 0.0383(16) 0.0365(16) -0.0032(13) 0.0027(12) -0.0005(12)
C26 0.0365(14) 0.0430(16) 0.0282(15) 0.0013(12) 0.0006(11) 0.0061(12)
C27 0.0285(13) 0.0364(15) 0.0239(13) 0.0044(11) -0.0018(10) -0.0005(11)
C28 0.0258(12) 0.0271(13) 0.0231(13) 0.0016(10) -0.0057(10) 0.0013(10)
C29 0.0267(13) 0.0288(14) 0.0310(15) -0.0003(12) -0.0049(11) 0.0015(11)
C30 0.0398(14) 0.0341(15) 0.0260(14) 0.0077(11) -0.0049(11) 0.0028(12)
C31 0.0410(15) 0.0245(13) 0.0258(14) 0.0033(11) -0.0012(11) 0.0001(11)
C32 0.0312(13) 0.0261(14) 0.0237(13) -0.0006(11) -0.0022(10) -0.0004(11)
C33 0.0378(14) 0.0291(14) 0.0278(14) 0.0020(11) -0.0047(11) -0.0079(11)
C34 0.0279(13) 0.0368(15) 0.0267(14) -0.0032(12) -0.0054(11) -0.0074(11)
C35 0.0324(14) 0.0308(14) 0.0266(14) -0.0002(11) -0.0110(11) 0.0001(11)
C36 0.0326(13) 0.0237(13) 0.0234(13) 0.0000(10) -0.0048(10) -0.0029(10)
C37 0.0282(12) 0.0240(13) 0.0204(13) -0.0033(10) -0.0005(10) 0.0010(10)
C38 0.0302(13) 0.0219(13) 0.0247(13) -0.0002(10) -0.0040(10) 0.0033(10)
C39 0.0254(12) 0.0261(13) 0.0268(14) 0.0048(11) -0.0038(10) 0.0003(10)
C40 0.0340(14) 0.0314(14) 0.0333(15) 0.0008(12) -0.0075(11) -0.0022(11)
C41 0.0300(13) 0.0447(17) 0.0415(16) 0.0061(13) -0.0068(12) -0.0121(12)
C42 0.0280(13) 0.0493(17) 0.0328(15) 0.0044(13) -0.0020(11) -0.0002(12)
C43 0.0406(16) 0.061(2) 0.064(2) 0.0139(17) -0.0110(15) -0.0223(15)
C44 0.0466(16) 0.0478(17) 0.0537(19) 0.0214(15) -0.0246(14) -0.0067(13)

loop_
_atom_type_symbol
_atom_type_description
_atom_type_scat_dispersion_real
_atom_type_scat_dispersion_imag
_atom_type_scat_source
C C 0.0033 0.0016 'International Tables Vol C Tables 4.2.6.8 and 6.1.1.4'
H H 0.0000 0.0000 'International Tables Vol C Tables 4.2.6.8 and 6.1.1.4'
N N 0.0061 0.0033 'International Tables Vol C Tables 4.2.6.8 and 6.1.1.4'
O O 0.0106 0.0060 'International Tables Vol C Tables 4.2.6.8 and 6.1.1.4'

loop_
_exptl_crystal_face_index_h
_exptl_crystal_face_index_k
_exptl_crystal_face_index_l
_exptl_crystal_face_perp_dist
-1.00 0.00 0.00 0.0870
1.00 0.00 0.00 0.0680
0.00 0.00 1.00 0.0450
0.00 0.00 -1.00 0.0310
0.00 1.00 0.00 0.1540
0.00 -1.00 0.00 0.1650

loop_
_geom_angle_atom_site_label_1
_geom_angle_atom_site_label_2
_geom_angle_atom_site_label_3
_geom_angle
C2 O1 C1 118.3(2)
C12 O4 C21 115.73(18)
C13 O5 C22 116.38(18)
C7 N1 C8 120.99(18)
C7 N1 C16 112.16(19)
C8 N1 C16 115.80(18)
O1 C1 H1A 109.5
O1 C1 H1B 109.5
H1A C1 H1B 109.5
O1 C1 H1C 109.5
H1A C1 H1C 109.5
H1B C1 H1C 109.5
O2 C2 O1 123.0(3)
O2 C2 C3 125.9(3)
O1 C2 C3 111.1(2)
C2 C3 C4 115.6(2)
C2 C3 H3A 108.4
C4 C3 H3A 108.4
C2 C3 H3B 108.4
C4 C3 H3B 108.4
H3A C3 H3B 107.4
C3 C4 C5 112.3(2)
C3 C4 H4A 109.2
C5 C4 H4A 109.2
C3 C4 H4B 109.2
C5 C4 H4B 109.2
H4A C4 H4B 107.9
C6 C5 C4 112.87(18)
C6 C5 C20 110.37(19)
C4 C5 C20 114.5(2)
C6 C5 H5 106.1
C4 C5 H5 106.1
C20 C5 H5 106.1
C7 C6 C5 119.23(19)
C7 C6 C17 102.92(18)
C5 C6 C17 115.17(18)
C7 C6 H6 106.2
C5 C6 H6 106.2
C17 C6 H6 106.2
O3 C7 N1 124.0(2)
O3 C7 C6 128.0(2)
N1 C7 C6 107.91(19)
N1 C8 C9 108.59(18)
N1 C8 H8A 110.0
C9 C8 H8A 110.0
N1 C8 H8B 110.0
C9 C8 H8B 110.0
H8A C8 H8B 108.4
C8 C9 C10 111.67(18)
C8 C9 H9A 109.3
C10 C9 H9A 109.3
C8 C9 H9B 109.3
C10 C9 H9B 109.3
H9A C9 H9B 107.9
C15 C10 C11 118.8(2)
C15 C10 C9 122.7(2)
C11 C10 C9 118.4(2)
C12 C11 C10 121.6(2)
C12 C11 H11 119.2
C10 C11 H11 119.2
O4 C12 C11 124.6(2)
O4 C12 C13 116.0(2)
C11 C12 C13 119.3(2)
O5 C13 C14 124.4(2)
O5 C13 C12 116.1(2)
C14 C13 C12 119.5(2)
C13 C14 C15 120.9(2)
C13 C14 H14 119.5
C15 C14 H14 119.5
C10 C15 C14 119.6(2)
C10 C15 C16 121.2(2)
C14 C15 C16 119.11(19)
N1 C16 C15 109.69(17)
N1 C16 C17 101.34(18)
C15 C16 C17 116.61(18)
N1 C16 H16 109.6
C15 C16 H16 109.6
C17 C16 H16 109.6
C18 C17 C6 111.89(19)
C18 C17 C16 110.26(18)
C6 C17 C16 102.05(17)
C18 C17 H17 110.8
C6 C17 H17 110.8
C16 C17 H17 110.8
C19 C18 C17 112.89(19)
C19 C18 H18A 109.0
C17 C18 H18A 109.0
C19 C18 H18B 109.0
C17 C18 H18B 109.0
H18A C18 H18B 107.8
C18 C19 C20 110.8(2)
C18 C19 H19A 109.5
C20 C19 H19A 109.5
C18 C19 H19B 109.5
C20 C19 H19B 109.5
H19A C19 H19B 108.1
C19 C20 C5 110.2(2)
C19 C20 H20A 109.6
C5 C20 H20A 109.6
C19 C20 H20B 109.6
C5 C20 H20B 109.6
H20A C20 H20B 108.1
O4 C21 H21A 109.5
O4 C21 H21B 109.5
H21A C21 H21B 109.5
O4 C21 H21C 109.5
H21A C21 H21C 109.5
H21B C21 H21C 109.5
O5 C22 H22A 109.5
O5 C22 H22B 109.5
H22A C22 H22B 109.5
O5 C22 H22C 109.5
H22A C22 H22C 109.5
H22B C22 H22C 109.5
C24 O6 C23 116.2(2)
C34 O9 C43 117.22(19)
C35 O10 C44 116.80(17)
C29 N2 C30 121.57(19)
C29 N2 C38 113.01(18)
C30 N2 C38 117.31(17)
O6 C23 H23A 109.5
O6 C23 H23B 109.5
H23A C23 H23B 109.5
O6 C23 H23C 109.5
H23A C23 H23C 109.5
H23B C23 H23C 109.5
O7 C24 O6 123.5(3)
O7 C24 C25 125.1(3)
O6 C24 C25 111.4(2)
C24 C25 C26 113.8(2)
C24 C25 H25A 108.8
C26 C25 H25A 108.8
C24 C25 H25B 108.8
C26 C25 H25B 108.8
H25A C25 H25B 107.7
C25 C26 C27 114.66(19)
C25 C26 H26A 108.6
C27 C26 H26A 108.6
C25 C26 H26B 108.6
C27 C26 H26B 108.6
H26A C26 H26B 107.6
C42 C27 C26 111.38(19)
C42 C27 C28 110.92(19)
C26 C27 C28 114.19(19)
C42 C27 H27 106.6
C26 C27 H27 106.6
C28 C27 H27 106.6
C29 C28 C27 118.41(17)
C29 C28 C39 103.03(17)
C27 C28 C39 114.78(18)
C29 C28 H28 106.6
C27 C28 H28 106.6
C39 C28 H28 106.6
O8 C29 N2 124.2(2)
O8 C29 C28 128.0(2)
N2 C29 C28 107.64(18)
N2 C30 C31 109.24(18)
N2 C30 H30A 109.8
C31 C30 H30A 109.8
N2 C30 H30B 109.8
C31 C30 H30B 109.8
H30A C30 H30B 108.3
C30 C31 C32 112.92(19)
C30 C31 H31A 109.0
C32 C31 H31A 109.0
C30 C31 H31B 109.0
C32 C31 H31B 109.0
H31A C31 H31B 107.8
C37 C32 C33 118.6(2)
C37 C32 C31 122.8(2)
C33 C32 C31 118.6(2)
C34 C33 C32 121.6(2)
C34 C33 H33 119.2
C32 C33 H33 119.2
O9 C34 C33 124.5(2)
O9 C34 C35 116.2(2)
C33 C34 C35 119.3(2)
O10 C35 C36 124.4(2)
O10 C35 C34 116.1(2)
C36 C35 C34 119.6(2)
C35 C36 C37 121.0(2)
C35 C36 H36 119.5
C37 C36 H36 119.5
C32 C37 C36 119.8(2)
C32 C37 C38 120.65(19)
C36 C37 C38 119.42(19)
N2 C38 C37 109.68(17)
N2 C38 C39 101.66(16)
C37 C38 C39 118.04(18)
N2 C38 H38 109.0
C37 C38 H38 109.0
C39 C38 H38 109.0
C40 C39 C38 109.40(19)
C40 C39 C28 113.25(18)
C38 C39 C28 102.56(17)
C40 C39 H39 110.5
C38 C39 H39 110.5
C28 C39 H39 110.5
C41 C40 C39 113.2(2)
C41 C40 H40A 108.9
C39 C40 H40A 108.9
C41 C40 H40B 108.9
C39 C40 H40B 108.9
H40A C40 H40B 107.8
C40 C41 C42 109.66(19)
C40 C41 H41A 109.7
C42 C41 H41A 109.7
C40 C41 H41B 109.7
C42 C41 H41B 109.7
H41A C41 H41B 108.2
C41 C42 C27 111.25(19)
C41 C42 H42A 109.4
C27 C42 H42A 109.4
C41 C42 H42B 109.4
C27 C42 H42B 109.4
H42A C42 H42B 108.0
O9 C43 H43A 109.5
O9 C43 H43B 109.5
H43A C43 H43B 109.5
O9 C43 H43C 109.5
H43A C43 H43C 109.5
H43B C43 H43C 109.5
O10 C44 H44A 109.5
O10 C44 H44B 109.5
H44A C44 H44B 109.5
O10 C44 H44C 109.5
H44A C44 H44C 109.5
H44B C44 H44C 109.5

loop_
_geom_bond_atom_site_label_1
_geom_bond_atom_site_label_2
_geom_bond_distance
O1 C2 1.330(3)
O1 C1 1.434(3)
O2 C2 1.193(3)
O3 C7 1.232(3)
O4 C12 1.370(3)
O4 C21 1.431(3)
O5 C13 1.371(3)
O5 C22 1.425(3)
N1 C7 1.362(3)
N1 C8 1.461(3)
N1 C16 1.466(3)
C1 H1A 0.9800
C1 H1B 0.9800
C1 H1C 0.9800
C2 C3 1.484(4)
C3 C4 1.507(3)
C3 H3A 0.9900
C3 H3B 0.9900
C4 C5 1.529(3)
C4 H4A 0.9900
C4 H4B 0.9900
C5 C6 1.528(3)
C5 C20 1.530(3)
C5 H5 1.0000
C6 C7 1.519(3)
C6 C17 1.537(3)
C6 H6 1.0000
C8 C9 1.517(3)
C8 H8A 0.9900
C8 H8B 0.9900
C9 C10 1.518(3)
C9 H9A 0.9900
C9 H9B 0.9900
C10 C15 1.382(3)
C10 C11 1.402(3)
C11 C12 1.372(3)
C11 H11 0.9500
C12 C13 1.404(3)
C13 C14 1.376(3)
C14 C15 1.404(3)
C14 H14 0.9500
C15 C16 1.520(3)
C16 C17 1.538(3)
C16 H16 1.0000
C17 C18 1.535(3)
C17 H17 1.0000
C18 C19 1.521(3)
C18 H18A 0.9900
C18 H18B 0.9900
C19 C20 1.522(3)
C19 H19A 0.9900
C19 H19B 0.9900
C20 H20A 0.9900
C20 H20B 0.9900
C21 H21A 0.9800
C21 H21B 0.9800
C21 H21C 0.9800
C22 H22A 0.9800
C22 H22B 0.9800
C22 H22C 0.9800
O6 C24 1.338(3)
O6 C23 1.449(3)
O7 C24 1.197(3)
O8 C29 1.224(2)
O9 C34 1.370(3)
O9 C43 1.429(3)
O10 C35 1.370(3)
O10 C44 1.431(3)
N2 C29 1.355(3)
N2 C30 1.455(3)
N2 C38 1.460(3)
C23 H23A 0.9800
C23 H23B 0.9800
C23 H23C 0.9800
C24 C25 1.505(3)
C25 C26 1.520(3)
C25 H25A 0.9900
C25 H25B 0.9900
C26 C27 1.526(3)
C26 H26A 0.9900
C26 H26B 0.9900
C27 C42 1.522(3)
C27 C28 1.537(3)
C27 H27 1.0000
C28 C29 1.526(3)
C28 C39 1.540(3)
C28 H28 1.0000
C30 C31 1.519(3)
C30 H30A 0.9900
C30 H30B 0.9900
C31 C32 1.519(3)
C31 H31A 0.9900
C31 H31B 0.9900
C32 C37 1.386(3)
C32 C33 1.401(3)
C33 C34 1.379(3)
C33 H33 0.9500
C34 C35 1.401(3)
C35 C36 1.375(3)
C36 C37 1.401(3)
C36 H36 0.9500
C37 C38 1.522(3)
C38 C39 1.534(3)
C38 H38 1.0000
C39 C40 1.528(3)
C39 H39 1.0000
C40 C41 1.515(3)
C40 H40A 0.9900
C40 H40B 0.9900
C41 C42 1.520(3)
C41 H41A 0.9900
C41 H41B 0.9900
C42 H42A 0.9900
C42 H42B 0.9900
C43 H43A 0.9800
C43 H43B 0.9800
C43 H43C 0.9800
C44 H44A 0.9800
C44 H44B 0.9800
C44 H44C 0.9800

loop_
_geom_torsion_atom_site_label_1
_geom_torsion_atom_site_label_2
_geom_torsion_atom_site_label_3
_geom_torsion_atom_site_label_4
_geom_torsion
C1 O1 C2 O2 -0.5(4)
C1 O1 C2 C3 179.8(3)
O2 C2 C3 C4 -6.3(5)
O1 C2 C3 C4 173.4(2)
C2 C3 C4 C5 178.2(2)
C3 C4 C5 C6 -164.2(2)
C3 C4 C5 C20 68.3(3)
C4 C5 C6 C7 -57.3(3)
C20 C5 C6 C7 72.3(3)
C4 C5 C6 C17 179.62(19)
C20 C5 C6 C17 -50.8(3)
C8 N1 C7 O3 26.5(3)
C16 N1 C7 O3 168.95(19)
C8 N1 C7 C6 -149.95(18)
C16 N1 C7 C6 -7.5(2)
C5 C6 C7 O3 38.5(3)
C17 C6 C7 O3 167.4(2)
C5 C6 C7 N1 -145.27(19)
C17 C6 C7 N1 -16.3(2)
C7 N1 C8 C9 74.9(2)
C16 N1 C8 C9 -66.2(2)
N1 C8 C9 C10 44.3(3)
C8 C9 C10 C15 -13.0(3)
C8 C9 C10 C11 166.1(2)
C15 C10 C11 C12 1.8(3)
C9 C10 C11 C12 -177.4(2)
C21 O4 C12 C11 -0.2(3)
C21 O4 C12 C13 179.1(2)
C10 C11 C12 O4 -179.1(2)
C10 C11 C12 C13 1.6(4)
C22 O5 C13 C14 -2.4(3)
C22 O5 C13 C12 178.0(2)
O4 C12 C13 O5 -2.5(3)
C11 C12 C13 O5 176.8(2)
O4 C12 C13 C14 177.8(2)
C11 C12 C13 C14 -2.9(3)
O5 C13 C14 C15 -178.8(2)
C12 C13 C14 C15 0.8(3)
C11 C10 C15 C14 -3.8(3)
C9 C10 C15 C14 175.3(2)
C11 C10 C15 C16 177.5(2)
C9 C10 C15 C16 -3.4(3)
C13 C14 C15 C10 2.6(3)
C13 C14 C15 C16 -178.7(2)
C7 N1 C16 C15 -95.9(2)
C8 N1 C16 C15 48.6(2)
C7 N1 C16 C17 27.9(2)
C8 N1 C16 C17 172.48(17)
C10 C15 C16 N1 -12.7(3)
C14 C15 C16 N1 168.59(19)
C10 C15 C16 C17 -127.1(2)
C14 C15 C16 C17 54.2(3)
C7 C6 C17 C18 -85.8(2)
C5 C6 C17 C18 45.6(3)
C7 C6 C17 C16 32.1(2)
C5 C6 C17 C16 163.50(17)
N1 C16 C17 C18 83.2(2)
C15 C16 C17 C18 -157.84(19)
N1 C16 C17 C6 -35.9(2)
C15 C16 C17 C6 83.1(2)
C6 C17 C18 C19 -47.5(3)
C16 C17 C18 C19 -160.3(2)
C17 C18 C19 C20 56.0(3)
C18 C19 C20 C5 -60.8(3)
C6 C5 C20 C19 57.4(3)
C4 C5 C20 C19 -173.9(2)
C23 O6 C24 O7 -0.2(4)
C23 O6 C24 C25 179.3(2)
O7 C24 C25 C26 12.2(4)
O6 C24 C25 C26 -167.2(2)
C24 C25 C26 C27 169.6(2)
C25 C26 C27 C42 -175.6(2)
C25 C26 C27 C28 57.8(3)
C42 C27 C28 C29 -75.0(3)
C26 C27 C28 C29 51.8(3)
C42 C27 C28 C39 47.1(3)
C26 C27 C28 C39 173.98(19)
C30 N2 C29 O8 -21.3(3)
C38 N2 C29 O8 -169.1(2)
C30 N2 C29 C28 155.51(19)
C38 N2 C29 C28 7.7(2)
C27 C28 C29 O8 -40.5(3)
C39 C28 C29 O8 -168.4(2)
C27 C28 C29 N2 142.8(2)
C39 C28 C29 N2 14.9(2)
C29 N2 C30 C31 -84.0(2)
C38 N2 C30 C31 62.5(3)
N2 C30 C31 C32 -40.1(3)
C30 C31 C32 C37 14.1(3)
C30 C31 C32 C33 -166.9(2)
C37 C32 C33 C34 -0.5(3)
C31 C32 C33 C34 -179.5(2)
C43 O9 C34 C33 5.1(3)
C43 O9 C34 C35 -175.4(2)
C32 C33 C34 O9 179.5(2)
C32 C33 C34 C35 0.1(3)
C44 O10 C35 C36 12.4(3)
C44 O10 C35 C34 -167.1(2)
O9 C34 C35 O10 -0.2(3)
C33 C34 C35 O10 179.2(2)
O9 C34 C35 C36 -179.8(2)
C33 C34 C35 C36 -0.3(3)
O10 C35 C36 C37 -178.6(2)
C34 C35 C36 C37 0.9(3)
C33 C32 C37 C36 1.0(3)
C31 C32 C37 C36 -180.0(2)
C33 C32 C37 C38 177.71(19)
C31 C32 C37 C38 -3.3(3)
C35 C36 C37 C32 -1.3(3)
C35 C36 C37 C38 -178.0(2)
C29 N2 C38 C37 98.8(2)
C30 N2 C38 C37 -50.5(3)
C29 N2 C38 C39 -26.9(2)
C30 N2 C38 C39 -176.19(18)
C32 C37 C38 N2 19.1(3)
C36 C37 C38 N2 -164.21(19)
C32 C37 C38 C39 134.8(2)
C36 C37 C38 C39 -48.5(3)
N2 C38 C39 C40 -86.6(2)
C37 C38 C39 C40 153.48(19)
N2 C38 C39 C28 33.9(2)
C37 C38 C39 C28 -86.0(2)
C29 C28 C39 C40 87.8(2)
C27 C28 C39 C40 -42.4(3)
C29 C28 C39 C38 -30.0(2)
C27 C28 C39 C38 -160.16(18)
C38 C39 C40 C41 160.71(18)
C28 C39 C40 C41 47.0(3)
C39 C40 C41 C42 -56.4(3)
C40 C41 C42 C27 61.7(3)
C26 C27 C42 C41 174.81(19)
C28 C27 C42 C41 -56.8(3)
